data_8100023
loop_
_publ_author_name
'Biesemeier, Frank'
'Harms, Klaus'
'M\"uller, Ulrich'

_publ_section_title
;
Crystal structure of tetraphenylphosphonium 4-azido-benzenesulfonate, 
P(C~6~H~5~)~4~[N~3~C~6~H~4~SO~3~]
;
_journal_issue 1
_journal_name_full 'Zeitschrift f\"ur Kristallographie - New Crystal Structures'
_journal_page_first 41
_journal_page_last 43
_journal_volume 219
_journal_year 2004
_chemical_formula_moiety 'P(C6 H5)4 [N3 C6 H4 S O3]'
_chemical_formula_sum 'C30 H24 N3 O3 P S'
_chemical_formula_weight 537.55
_space_group_IT_number 61
_symmetry_cell_setting orthorhombic
_symmetry_space_group_name_Hall '-P 2ac 2ab'
_symmetry_space_group_name_H-M 'P b c a'
_cell_angle_alpha 90.00
_cell_angle_beta 90.00
_cell_angle_gamma 90.00
_cell_formula_units_Z 16
_cell_length_a 15.9227(6)
_cell_length_b 16.6085(5)
_cell_length_c 39.822(2)
_cell_measurement_temperature 193(2)
_cell_volume 10531.1(6)
_diffrn_ambient_temperature 193(2)
_exptl_crystal_density_diffrn 1.356
_cod_database_code 8100023

loop_
_symmetry_equiv_pos_as_xyz
'x, y, z'
'-x+1/2, -y, z+1/2'
'-x, y+1/2, -z+1/2'
'x+1/2, -y+1/2, -z'
'-x, -y, -z'
'x-1/2, y, -z-1/2'
'x, -y-1/2, z-1/2'
'-x-1/2, y-1/2, z'

loop_
_atom_site_label
_atom_site_type_symbol
_atom_site_fract_x
_atom_site_fract_y
_atom_site_fract_z
_atom_site_U_iso_or_equiv
_atom_site_adp_type
_atom_site_occupancy
_atom_site_symmetry_multiplicity
_atom_site_Wyckoff_symbol
_atom_site_calc_flag
_atom_site_refinement_flags
_atom_site_disorder_assembly
_atom_site_disorder_group
S1 S 0.54877(3) 0.50202(3) 0.08425(1) 0.0487(1) Uani 1 8 c d . . .
O1 O 0.6058(1) 0.4367(1) 0.08131(6) 0.0942(7) Uani 1 8 c d . . .
O2 O 0.4634(1) 0.4823(2) 0.07605(4) 0.0876(7) Uani 1 8 c d . . .
O3 O 0.5552(1) 0.5431(1) 0.11571(4) 0.0724(5) Uani 1 8 c d . . .
N1 N 0.6651(2) 0.7273(1) -0.02297(6) 0.0755(6) Uani 1 8 c d . . .
N2 N 0.6276(2) 0.7247(2) -0.05024(7) 0.0797(7) Uani 1 8 c d . . .
N3 N 0.6003(2) 0.7266(2) -0.07672(8) 0.1156(12) Uani 1 8 c d . . .
C1 C 0.5807(1) 0.5724(1) 0.05307(5) 0.0447(5) Uani 1 8 c d . . .
C2 C 0.6518(1) 0.6195(1) 0.05727(6) 0.0543(5) Uani 1 8 c d . . .
C3 C 0.6766(2) 0.6717(2) 0.03213(7) 0.0634(6) Uani 1 8 c d . . .
C4 C 0.6328(1) 0.6746(1) 0.00224(6) 0.0557(6) Uani 1 8 c d . . .
C5 C 0.5625(1) 0.6277(2) -0.00231(6) 0.0588(6) Uani 1 8 c d . . .
C6 C 0.5362(1) 0.5783(2) 0.02358(6) 0.0558(6) Uani 1 8 c d . . .
S2 S 0.43214(3) 0.10884(3) 0.16589(1) 0.0400(1) Uani 1 8 c d . . .
O4 O 0.43724(9) 0.03521(8) 0.14633(4) 0.0500(3) Uani 1 8 c d . . .
O5 O 0.36280(8) 0.16029(9) 0.15645(4) 0.0537(4) Uani 1 8 c d . . .
O6 O 0.43754(9) 0.09390(9) 0.20157(4) 0.0538(4) Uani 1 8 c d . . .
C7 C 0.5250(1) 0.1630(1) 0.15598(5) 0.0369(4) Uani 1 8 c d . . .
C8 C 0.6016(1) 0.1232(1) 0.15560(6) 0.0459(5) Uani 1 8 c d . . .
C9 C 0.6754(1) 0.1643(1) 0.14896(6) 0.0485(5) Uani 1 8 c d . . .
C10 C 0.6719(1) 0.2465(1) 0.14278(5) 0.0451(5) Uani 1 8 c d . . .
C11 C 0.5960(1) 0.2871(1) 0.14321(5) 0.0465(5) Uani 1 8 c d . . .
C12 C 0.5228(1) 0.2451(1) 0.14978(5) 0.0412(4) Uani 1 8 c d . . .
N4 N 0.7442(1) 0.2945(1) 0.13559(5) 0.0610(5) Uani 1 8 c d . . .
N5 N 0.8112(1) 0.2579(1) 0.13128(5) 0.0609(5) Uani 1 8 c d . . .
N6 N 0.8761(1) 0.2328(2) 0.12671(7) 0.0837(7) Uani 1 8 c d . . .
P1 P 0.28099(3) 0.37030(3) 0.24777(1) 0.0331(1) Uani 1 8 c d . . .
C13 C 0.2207(1) 0.2799(1) 0.24274(4) 0.0350(4) Uani 1 8 c d . . .
C14 C 0.2479(1) 0.2225(1) 0.21966(5) 0.0411(4) Uani 1 8 c d . . .
C15 C 0.2050(1) 0.1502(1) 0.21697(6) 0.0473(5) Uani 1 8 c d . . .
C16 C 0.1350(2) 0.1361(1) 0.23656(6) 0.0526(5) Uani 1 8 c d . . .
C17 C 0.1075(2) 0.1929(1) 0.25919(6) 0.0522(5) Uani 1 8 c d . . .
C18 C 0.1502(1) 0.2652(1) 0.26263(5) 0.0435(5) Uani 1 8 c d . . .
C19 C 0.2212(1) 0.4421(1) 0.27152(5) 0.0343(4) Uani 1 8 c d . . .
C20 C 0.1677(1) 0.4976(1) 0.25637(5) 0.0373(4) Uani 1 8 c d . . .
C21 C 0.1179(1) 0.5469(1) 0.27624(5) 0.0425(4) Uani 1 8 c d . . .
C22 C 0.1213(1) 0.5415(1) 0.31070(5) 0.0429(4) Uani 1 8 c d . . .
C23 C 0.1745(1) 0.4866(1) 0.32596(5) 0.0439(5) Uani 1 8 c d . . .
C24 C 0.2246(1) 0.4374(1) 0.30648(5) 0.0406(4) Uani 1 8 c d . . .
C25 C 0.3739(1) 0.3488(1) 0.27158(5) 0.0356(4) Uani 1 8 c d . . .
C26 C 0.3949(1) 0.2705(1) 0.28048(6) 0.0454(5) Uani 1 8 c d . . .
C27 C 0.4652(1) 0.2567(1) 0.30014(6) 0.0533(6) Uani 1 8 c d . . .
C28 C 0.5137(1) 0.3199(1) 0.31118(6) 0.0516(5) Uani 1 8 c d . . .
C29 C 0.4934(1) 0.3977(1) 0.30260(6) 0.0494(5) Uani 1 8 c d . . .
C30 C 0.4241(1) 0.4123(1) 0.28286(5) 0.0442(5) Uani 1 8 c d . . .
C31 C 0.3083(1) 0.4083(1) 0.20714(5) 0.0345(4) Uani 1 8 c d . . .
C32 C 0.3919(1) 0.4212(1) 0.19769(5) 0.0434(5) Uani 1 8 c d . . .
C33 C 0.4101(1) 0.4513(1) 0.16629(6) 0.0483(5) Uani 1 8 c d . . .
C34 C 0.3465(1) 0.4700(1) 0.14410(5) 0.0461(5) Uani 1 8 c d . . .
C35 C 0.2635(1) 0.4580(1) 0.15318(5) 0.0414(4) Uani 1 8 c d . . .
C36 C 0.2445(1) 0.4259(1) 0.18428(5) 0.0384(4) Uani 1 8 c d . . .
P2 P 0.08152(3) 0.37483(3) 0.04784(1) 0.0366(1) Uani 1 8 c d . . .
C37 C 0.1148(1) 0.3063(1) 0.07988(5) 0.0355(4) Uani 1 8 c d . . .
C38 C 0.0617(1) 0.2437(1) 0.08935(5) 0.0415(4) Uani 1 8 c d . . .
C39 C 0.0874(1) 0.1895(1) 0.11373(6) 0.0487(5) Uani 1 8 c d . . .
C40 C 0.1656(2) 0.1980(1) 0.12848(6) 0.0497(5) Uani 1 8 c d . . .
C41 C 0.2177(1) 0.2602(1) 0.11933(5) 0.0460(5) Uani 1 8 c d . . .
C42 C 0.1935(1) 0.3143(1) 0.09498(5) 0.0399(4) Uani 1 8 c d . . .
C43 C 0.1471(1) 0.4625(1) 0.04947(5) 0.0367(4) Uani 1 8 c d . . .
C44 C 0.1313(1) 0.5235(1) 0.07209(5) 0.0468(5) Uani 1 8 c d . . .
C45 C 0.1904(2) 0.5838(1) 0.07658(6) 0.0572(6) Uani 1 8 c d . . .
C46 C 0.2632(2) 0.5832(2) 0.05859(7) 0.0627(6) Uani 1 8 c d . . .
C47 C 0.2790(2) 0.5235(2) 0.03579(7) 0.0629(6) Uani 1 8 c d . . .
C48 C 0.2213(1) 0.4624(1) 0.03105(6) 0.0524(5) Uani 1 8 c d . . .
C49 C 0.0918(1) 0.3299(1) 0.00731(5) 0.0454(5) Uani 1 8 c d . . .
C50 C 0.0799(2) 0.3755(2) -0.02167(7) 0.0669(7) Uani 1 8 c d . . .
C51 C 0.0854(2) 0.3386(3) -0.05286(7) 0.0878(10) Uani 1 8 c d . . .
C52 C 0.1032(2) 0.2576(2) -0.05522(8) 0.0820(9) Uani 1 8 c d . . .
C53 C 0.1169(2) 0.2133(2) -0.02716(7) 0.0651(7) Uani 1 8 c d . . .
C54 C 0.1110(1) 0.2484(1) 0.00410(6) 0.0505(5) Uani 1 8 c d . . .
C55 C -0.0265(1) 0.3976(1) 0.05623(6) 0.0445(5) Uani 1 8 c d . . .
C56 C -0.0875(2) 0.3862(1) 0.03158(8) 0.0611(6) Uani 1 8 c d . . .
C57 C -0.1709(2) 0.4008(2) 0.0391(1) 0.083(1) Uani 1 8 c d . . .
C58 C -0.1939(2) 0.4264(2) 0.0703(1) 0.087(1) Uani 1 8 c d . . .
C59 C -0.1338(2) 0.4370(2) 0.0951(1) 0.0763(9) Uani 1 8 c d . . .
C60 C -0.0499(2) 0.4219(1) 0.08823(7) 0.0566(6) Uani 1 8 c d . . .
H2 H 0.687(2) 0.614(2) 0.0793(6) 0.071(7) Uiso 1 8 c d . . .
H3 H 0.725(2) 0.706(2) 0.0359(7) 0.084(9) Uiso 1 8 c d . . .
H5 H 0.533(2) 0.627(2) -0.0238(8) 0.085(9) Uiso 1 8 c d . . .
H6 H 0.486(2) 0.547(2) 0.0211(6) 0.075(8) Uiso 1 8 c d . . .
H8 H 0.604(1) 0.065(1) 0.1590(6) 0.061(7) Uiso 1 8 c d . . .
H9 H 0.729(2) 0.136(1) 0.1478(6) 0.063(7) Uiso 1 8 c d . . .
H11 H 0.592(1) 0.344(1) 0.1378(5) 0.054(6) Uiso 1 8 c d . . .
H12 H 0.472(1) 0.272(1) 0.1490(5) 0.045(6) Uiso 1 8 c d . . .
H14 H 0.296(1) 0.234(1) 0.2065(5) 0.046(6) Uiso 1 8 c d . . .
H15 H 0.221(2) 0.112(1) 0.2017(6) 0.063(7) Uiso 1 8 c d . . .
H16 H 0.106(2) 0.085(1) 0.2349(6) 0.064(7) Uiso 1 8 c d . . .
H17 H 0.061(2) 0.185(1) 0.2728(6) 0.064(7) Uiso 1 8 c d . . .
H18 H 0.132(1) 0.306(1) 0.2792(6) 0.053(6) Uiso 1 8 c d . . .
H20 H 0.163(1) 0.504(1) 0.2334(5) 0.040(5) Uiso 1 8 c d . . .
H21 H 0.082(1) 0.584(1) 0.2650(5) 0.048(6) Uiso 1 8 c d . . .
H22 H 0.087(1) 0.574(1) 0.3246(6) 0.053(6) Uiso 1 8 c d . . .
H23 H 0.174(1) 0.482(1) 0.3496(6) 0.055(6) Uiso 1 8 c d . . .
H24 H 0.260(1) 0.399(1) 0.3173(5) 0.049(6) Uiso 1 8 c d . . .
H26 H 0.361(1) 0.227(1) 0.2728(5) 0.050(6) Uiso 1 8 c d . . .
H27 H 0.482(1) 0.203(1) 0.3061(6) 0.054(6) Uiso 1 8 c d . . .
H28 H 0.561(2) 0.310(1) 0.3251(6) 0.067(7) Uiso 1 8 c d . . .
H29 H 0.525(1) 0.441(1) 0.3099(6) 0.055(6) Uiso 1 8 c d . . .
H30 H 0.411(2) 0.468(1) 0.2772(6) 0.064(7) Uiso 1 8 c d . . .
H32 H 0.435(1) 0.410(1) 0.2134(6) 0.057(7) Uiso 1 8 c d . . .
H33 H 0.469(2) 0.458(1) 0.1597(6) 0.062(7) Uiso 1 8 c d . . .
H34 H 0.359(1) 0.490(1) 0.1219(5) 0.044(5) Uiso 1 8 c d . . .
H35 H 0.221(1) 0.473(1) 0.1382(5) 0.044(6) Uiso 1 8 c d . . .
H36 H 0.187(1) 0.416(1) 0.1905(5) 0.043(5) Uiso 1 8 c d . . .
H38 H 0.007(1) 0.238(1) 0.0789(6) 0.050(6) Uiso 1 8 c d . . .
H39 H 0.050(1) 0.147(1) 0.1204(6) 0.051(6) Uiso 1 8 c d . . .
H40 H 0.184(2) 0.161(1) 0.1444(6) 0.064(7) Uiso 1 8 c d . . .
H41 H 0.271(1) 0.264(1) 0.1302(6) 0.051(6) Uiso 1 8 c d . . .
H42 H 0.229(1) 0.360(1) 0.0884(5) 0.042(5) Uiso 1 8 c d . . .
H44 H 0.077(2) 0.525(2) 0.0854(6) 0.071(7) Uiso 1 8 c d . . .
H45 H 0.181(2) 0.625(2) 0.0922(6) 0.066(7) Uiso 1 8 c d . . .
H46 H 0.305(2) 0.623(2) 0.0624(7) 0.086(9) Uiso 1 8 c d . . .
H47 H 0.330(2) 0.524(2) 0.0233(6) 0.070(7) Uiso 1 8 c d . . .
H48 H 0.232(2) 0.420(1) 0.0161(6) 0.066(7) Uiso 1 8 c d . . .
H50 H 0.067(2) 0.426(2) -0.0184(6) 0.062(7) Uiso 1 8 c d . . .
H51 H 0.077(2) 0.370(2) -0.0699(9) 0.105(9) Uiso 1 8 c d . . .
H52 H 0.108(2) 0.231(2) -0.0764(8) 0.093(9) Uiso 1 8 c d . . .
H53 H 0.129(2) 0.156(2) -0.0297(7) 0.090(9) Uiso 1 8 c d . . .
H54 H 0.117(1) 0.214(1) 0.0250(6) 0.061(7) Uiso 1 8 c d . . .
H56 H -0.071(2) 0.374(2) 0.0088(7) 0.079(9) Uiso 1 8 c d . . .
H57 H -0.214(2) 0.395(2) 0.0212(9) 0.117(9) Uiso 1 8 c d . . .
H58 H -0.248(2) 0.436(2) 0.0765(8) 0.100(9) Uiso 1 8 c d . . .
H59 H -0.148(2) 0.453(2) 0.1165(7) 0.079(9) Uiso 1 8 c d . . .
H60 H -0.008(2) 0.426(1) 0.1061(6) 0.065(7) Uiso 1 8 c d . . .

loop_
_atom_site_aniso_label
_atom_site_aniso_U_11
_atom_site_aniso_U_22
_atom_site_aniso_U_33
_atom_site_aniso_U_23
_atom_site_aniso_U_13
_atom_site_aniso_U_12
S1 0.0411(3) 0.0578(3) 0.0473(3) 0.0007(2) 0.0043(2) 0.0060(2)
O1 0.086(1) 0.052(1) 0.145(2) 0.0230(1) 0.058(1) 0.0201(9)
O2 0.0473(9) 0.159(2) 0.056(1) 0.025(1) 0.0003(8) -0.030(1)
O3 0.103(1) 0.075(1) 0.0393(9) 0.0047(8) -0.0091(9) 0.005(1)
C1 0.040(1) 0.052(1) 0.042(1) -0.0071(9) 0.0036(9) 0.0095(9)
C2 0.055(1) 0.064(1) 0.044(1) -0.006(1) -0.002(1) -0.005(1)
C3 0.065(2) 0.067(2) 0.058(2) -0.007(1) 0.002(1) -0.014(1)
C4 0.058(1) 0.053(1) 0.056(2) 0.004(1) 0.015(1) 0.010(1)
C5 0.048(3) 0.078(2) 0.051(1) 0.008(1) -0.001(1) 0.009(1)
C6 0.043(1) 0.075(2) 0.050(1) 0.003(1) -0.003(1) 0.000(1)
N1 0.087(2) 0.075(1) 0.065(2) 0.015(1) 0.011(1) -0.001(1)
N2 0.062(1) 0.099(2) 0.078(2) 0.033(2) 0.024(1) 0.015(1)
N3 0.073(2) 0.196(3) 0.078(2) 0.066(2) 0.011(1) 0.006(2)
S2 0.0386(3) 0.0431(2) 0.0383(3) 0.0031(2) -0.0013(2) 0.0003(2)
O4 0.0488(8) 0.0475(7) 0.0537(9) -0.0058(7) -0.0087(6) -0.0007(6)
O5 0.0383(8) 0.0564(8) 0.0664(10) 0.0084(8) -0.0009(7) 0.0084(6)
O6 0.0583(9) 0.0657(9) 0.0375(8) 0.0090(7) 0.0015(7) -0.0139(7)
C7 0.0392(9) 0.0407(9) 0.0309(9) 0.0014(8) -0.0012(8) 0.0033(8)
C8 0.045(1) 0.040(1) 0.053(1) 0.0031(9) 0.0034(9) 0.0047(8)
C9 0.040(1) 0.052(1) 0.054(1) -0.0018(9) 0.0046(9) 0.0049(9)
C10 0.046(1) 0.050(1) 0.039(1) -0.0061(9) 0.0060(9) -0.0063(9)
C11 0.056(1) 0.040(1) 0.044(1) 0.0013(9) 0.0065(9) -0.0012(9)
C12 0.044(1) 0.043(1) 0.037(1) 0.0011(8) 0.0022(9) 0.0069(9)
N4 0.051(1) 0.059(1) 0.074(1) -0.010(1) 0.020(1) -0.0088(9)
N5 0.052(1) 0.069(1) 0.062(1) -0.020(1) 0.011(1) -0.016(1)
N6 0.049(1) 0.092(2) 0.110(2) -0.030(2) 0.018(1) -0.011(1)
P1 0.0359(2) 0.0309(2) 0.0326(2) 0.0008(2) 0.0033(2) 0.0008(2)
C13 0.039(1) 0.0346(8) 0.031(1) 0.0030(7) -0.0007(8) -0.0013(7)
C14 0.046(1) 0.036(1) 0.040(1) -0.0014(8) 0.0010(9) 0.0012(8)
C15 0.063(1) 0.035(1) 0.043(1) -0.0008(9) -0.008(1) 0.0020(9)
C16 0.068(2) 0.040(1) 0.049(1) 0.008(1) -0.010(1) -0.015(1)
C17 0.055(1) 0.057(1) 0.044(1) 0.007(1) 0.005(1) -0.021(1)
C18 0.046(1) 0.048(1) 0.037(1) 0.0015(9) 0.0048(9) -0.0044(9)
C19 0.0374(9) 0.0300(8) 0.036(1) 0.0015(7) 0.0044(7) -0.0005(7)
C20 0.043(1) 0.0370(9) 0.032(1) 0.0033(8) 0.0014(8) 0.0001(8)
C21 0.046(1) 0.0370(9) 0.044(1) 0.0025(9) 0.0031(9) 0.0078(8)
C22 0.047(1) 0.040(1) 0.042(1) -0.0041(9) 0.0080(9) 0.0045(9)
C23 0.055(1) 0.043(1) 0.033(1) -0.0018(9) 0.0047(9) 0.0041(9)
C24 0.049(1) 0.0389(9) 0.034(1) 0.0031(8) -0.0006(8) 0.0070(9)
C25 0.037(1) 0.0330(9) 0.037(1) 0.0003(8) 0.0027(8) 0.0009(7)
C26 0.043(1) 0.0341(9) 0.059(1) 0.0029(9) -0.0047(9) -0.0019(8)
C27 0.049(1) 0.040(1) 0.071(2) 0.011(1) -0.010(1) 0.0014(9)
C28 0.041(1) 0.055(1) 0.059(2) 0.008(1) -0.009(1) -0.0002(9)
C29 0.044(1) 0.046(1) 0.058(2) -0.003(1) -0.008(1) -0.0061(9)
C30 0.046(1) 0.0349(9) 0.051(1) -0.0002(9) -0.0018(9) -0.0003(8)
C31 0.0386(9) 0.0308(8) 0.034(1) -0.0005(7) 0.0061(8) 0.0003(7)
C32 0.039(1) 0.046(1) 0.046(1) 0.0025(9) 0.0058(9) 0.0017(8)
C33 0.044(1) 0.053(1) 0.048(1) 0.003(1) 0.016(1) -0.0038(9)
C34 0.060(1) 0.041(1) 0.037(1) 0.0039(9) 0.013(1) -0.0027(9)
C35 0.048(1) 0.043(1) 0.033(1) -0.0014(8) 0.0015(9) 0.0018(9)
C36 0.038(1) 0.042(1) 0.036(1) -0.0033(8) 0.0041(8) -0.0026(8)
P2 0.0359(2) 0.0362(2) 0.0376(3) -0.0010(2) -0.0059(2) -0.0020(2)
C37 0.038(1) 0.0358(9) 0.033(1) -0.0027(8) -0.0006(7) 0.0024(7)
C38 0.039(1) 0.042(1) 0.043(1) -0.0032(8) 0.0035(9) -0.0009(8)
C39 0.058(1) 0.041(1) 0.047(1) 0.0021(9) 0.0118(10) 0.0000(9)
C40 0.068(2) 0.043(1) 0.038(1) 0.0014(9) 0.0000(10) 0.0153(10)
C41 0.051(1) 0.045(1) 0.043(1) -0.0029(9) -0.0113(10) 0.0106(9)
C42 0.041(1) 0.0379(9) 0.041(1) -0.0046(8) -0.0051(8) 0.0014(8)
C43 0.036(1) 0.0360(9) 0.038(1) 0.0017(8) -0.0078(8) -0.0010(7)
C44 0.052(1) 0.045(1) 0.043(1) -0.0027(9) 0.0032(9) -0.0079(9)
C45 0.074(2) 0.048(1) 0.050(1) -0.006(1) -0.000(1) -0.017(1)
C46 0.066(2) 0.063(1) 0.059(2) -0.001(1) -0.006(1) -0.028(1)
C47 0.041(1) 0.072(2) 0.075(2) -0.004(1) 0.005(1) -0.015(1)
C48 0.042(1) 0.049(1) 0.066(2) -0.009(1) 0.003(1) -0.0023(9)
C49 0.047(1) 0.052(1) 0.037(1) -0.0016(9) -0.0065(9) -0.0118(9)
C50 0.081(2) 0.070(2) 0.050(2) 0.006(1) -0.012(1) -0.0120(1)
C51 0.091(2) 0.137(3) 0.035(2) 0.010(2) -0.013(1) -0.031(2)
C52 0.073(2) 0.119(3) 0.055(2) -0.035(2) 0.007(1) -0.032(2)
C53 0.059(2) 0.081(2) 0.055(2) -0.026(1) 0.008(1) -0.020(1)
C54 0.049(1) 0.054(1) 0.048(1) -0.013(1) 0.001(0) -0.011(1)
C55 0.036(1) 0.0389(9) 0.058(1) 0.0038(9) -0.0093(9) -0.0035(8)
C56 0.048(1) 0.059(1) 0.077(2) 0.015(1) -0.021(1) -0.009(1)
C57 0.043(2) 0.082(2) 0.126(3) 0.026(2) -0.026(2) -0.004(1)
C58 0.033(1) 0.061(2) 0.167(4) 0.016(2) -0.001(2) 0.003(1)
C59 0.047(2) 0.063(2) 0.119(3) -0.008(2) 0.022(2) -0.001(1)
C60 0.036(1) 0.058(1) 0.076(2) -0.009(1) 0.003(1) -0.0051(9)

loop_
_geom_bond_atom_site_label_1
_geom_bond_atom_site_label_2
_geom_bond_distance
_geom_bond_site_symmetry_2
_geom_bond_publ_flag
O1 S1 1.419(2) . ?
O2 S1 1.436(2) . ?
O3 S1 1.430(2) . ?
N1 N2 1.240(3) . ?
N2 N3 1.141(4) . ?
C1 C6 1.375(3) . ?
C1 C2 1.386(3) . ?
C1 S1 1.780(2) . ?
C2 C3 1.382(3) . ?
C2 H2 1.05(3) . ?
C3 C4 1.380(3) . ?
C3 H3 0.96(3) . ?
C4 C5 1.375(3) . ?
C4 N1 1.428(3) . ?
C5 C6 1.383(3) . ?
C5 H5 0.98(3) . ?
C6 H6 0.97(3) . ?
O4 S2 1.452(2) . ?
O5 S2 1.446(2) . ?
O6 S2 1.445(2) . ?
N4 N5 1.240(3) . ?
N5 N6 1.129(3) . ?
C7 C12 1.386(3) . ?
C7 C8 1.387(3) . ?
C7 S2 1.776(2) . ?
C8 C9 1.384(3) . ?
C8 H8 0.97(2) . ?
C9 C10 1.387(3) . ?
C9 H9 0.98(2) . ?
C10 C11 1.384(3) . ?
C10 N4 1.430(3) . ?
C11 C12 1.383(3) . ?
C11 H11 0.96(2) . ?
C12 H12 0.93(2) . ?
C13 C14 1.394(3) . ?
C13 C18 1.395(3) . ?
C13 P1 1.7935(17) . ?
C14 C15 1.385(3) . ?
C14 H14 0.94(2) . ?
C15 C16 1.380(3) . ?
C15 H15 0.92(2) . ?
C16 C17 1.376(3) . ?
C16 H16 0.97(2) . ?
C17 C18 1.389(3) . ?
C17 H17 0.93(2) . ?
C18 H18 0.99(2) . ?
C19 C20 1.393(3) . ?
C19 C24 1.395(3) . ?
C19 P1 1.795(2) . ?
C20 C21 1.387(3) . ?
C20 H20 0.92(2) . ?
C21 C22 1.377(3) . ?
C21 H21 0.95(2) . ?
C22 C23 1.385(3) . ?
C22 H22 0.94(2) . ?
C23 C24 1.381(3) . ?
C23 H23 0.94(2) . ?
C24 H24 0.95(2) . ?
C25 C26 1.390(3) . ?
C25 C30 1.398(3) . ?
C25 P1 1.793(2) . ?
C26 C27 1.385(3) . ?
C26 H26 0.95(2) . ?
C27 C28 1.374(3) . ?
C27 H27 0.96(2) . ?
C28 C29 1.375(3) . ?
C28 H28 0.95(2) . ?
C29 C30 1.377(3) . ?
C29 H29 0.91(2) . ?
C30 H30 0.97(2) . ?
C31 C36 1.395(3) . ?
C31 C32 1.399(3) . ?
C31 P1 1.790(2) . ?
C32 C33 1.378(3) . ?
C32 H32 0.94(2) . ?
C33 C34 1.381(3) . ?
C33 H33 0.98(2) . ?
C34 C35 1.384(3) . ?
C34 H34 0.96(2) . ?
C35 C36 1.382(3) . ?
C35 H35 0.94(2) . ?
C36 H36 0.96(2) . ?
C37 C38 1.392(3) . ?
C37 C42 1.394(3) . ?
C37 P2 1.791(2) . ?
C38 C39 1.386(3) . ?
C38 H38 0.97(2) . ?
C39 C40 1.385(3) . ?
C39 H39 0.96(2) . ?
C40 C41 1.374(3) . ?
C40 H40 0.94(2) . ?
C41 C42 1.380(3) . ?
C41 H41 0.95(2) . ?
C42 H42 0.99(2) . ?
C43 C44 1.380(3) . ?
C43 C48 1.391(3) . ?
C43 P2 1.792(2) . ?
C44 C45 1.385(3) . ?
C44 H44 1.01(2) . ?
C45 C46 1.363(4) . ?
C45 H45 0.94(2) . ?
C46 C47 1.369(4) . ?
C46 H46 0.96(3) . ?
C47 C48 1.381(3) . ?
C47 H47 0.95(3) . ?
C48 H48 0.94(2) . ?
C49 C54 1.393(3) . ?
C49 C50 1.394(3) . ?
C49 P2 1.786(2) . ?
C50 C51 1.388(4) . ?
C50 H50 0.87(2) . ?
C51 C52 1.378(5) . ?
C51 H51 0.86(3) . ?
C52 C53 1.356(4) . ?
C52 H52 0.96(3) . ?
C53 C54 1.378(3) . ?
C53 H53 0.98(3) . ?
C54 H54 1.02(2) . ?
C55 C60 1.388(3) . ?
C55 C56 1.394(3) . ?
C55 P2 1.792(2) . ?
C56 C57 1.383(4) . ?
C56 H56 0.97(3) . ?
C57 C58 1.365(5) . ?
C57 H57 0.99(3) . ?
C58 C59 1.385(5) . ?
C58 H58 0.91(3) . ?
C59 C60 1.387(3) . ?
C59 H59 0.92(3) . ?
C60 H60 0.98(2) . ?
